data_7237037
loop_
_publ_author_name
'Wang, Chengyuan'
'Nakamura, Hiroshi'
'Sugino, Hiroyoshi'
'Takimiya, Kazuo'

_publ_section_title
;
 Thiacycle-fused benzo[1,2-b:4,5-b&#x2032;]dithiophenes (BDTs): synthesis,
 packing, molecular orientation and semiconducting properties
;
_journal_issue 14
_journal_name_full 'Journal of Materials Chemistry C'
_journal_page_first 3604
_journal_paper_doi 10.1039/C7TC05317G
_journal_volume 6
_journal_year 2018
_chemical_formula_moiety 'C16 H14 S4'
_chemical_formula_sum 'C16 H14 S4'
_chemical_formula_weight 334.53
_space_group_crystal_system monoclinic
_space_group_IT_number 14
_space_group_name_Hall '-P 2yn'
_space_group_name_H-M_alt 'P 1 21/n 1'
_atom_sites_solution_hydrogens geom
_atom_sites_solution_primary direct
_atom_sites_solution_secondary difmap
_audit_update_record
;
2017-11-20 deposited with the CCDC.
2017-12-14 downloaded from the CCDC.
;
_cell_angle_alpha 90.0000
_cell_angle_beta 112.0241(12)
_cell_angle_gamma 90.0000
_cell_formula_units_Z 2
_cell_length_a 7.25568(14)
_cell_length_b 13.4167(3)
_cell_length_c 8.21749(16)
_cell_measurement_reflns_used 10318
_cell_measurement_temperature 92
_cell_measurement_theta_max 68.25
_cell_measurement_theta_min 6.60
_cell_volume 741.57(3)
_computing_cell_refinement 'RAPID AUTO'
_computing_data_collection 'RAPID AUTO (Rigaku, ????)'
_computing_data_reduction 'RAPID AUTO'
_computing_molecular_graphics 'CrystalStructure 4.2.1'
_computing_publication_material 'CrystalStructure 4.2.1 (Rigaku, 2016)'
_computing_structure_refinement 'SHELXL Version 2014/7 (Sheldrick, 2008)'
_computing_structure_solution 'SIR2011 (Burla, et al., 2012)'
_diffrn_ambient_temperature 92
_diffrn_detector_area_resol_mean 10.000
_diffrn_measured_fraction_theta_full 0.990
_diffrn_measured_fraction_theta_max 0.988
_diffrn_measurement_device_type 'Rigaku R-AXIS RAPID'
_diffrn_measurement_method \w
_diffrn_radiation_type 'Cu K\a'
_diffrn_radiation_wavelength 1.54187
_diffrn_reflns_av_R_equivalents 0.0683
_diffrn_reflns_Laue_measured_fraction_full 0.990
_diffrn_reflns_Laue_measured_fraction_max 0.988
_diffrn_reflns_limit_h_max 8
_diffrn_reflns_limit_h_min -8
_diffrn_reflns_limit_k_max 16
_diffrn_reflns_limit_k_min -16
_diffrn_reflns_limit_l_max 9
_diffrn_reflns_limit_l_min -9
_diffrn_reflns_number 13133
_diffrn_reflns_point_group_measured_fraction_full 0.990
_diffrn_reflns_point_group_measured_fraction_max 0.988
_diffrn_reflns_theta_full 67.687
_diffrn_reflns_theta_max 68.252
_diffrn_reflns_theta_min 6.599
_diffrn_standards_number 0
_exptl_absorpt_coefficient_mu 5.748
_exptl_absorpt_correction_T_max 0.944
_exptl_absorpt_correction_T_min 0.790
_exptl_absorpt_correction_type multi-scan
_exptl_absorpt_process_details 'ABSCOR (Rigaku, 1995)'
_exptl_crystal_colour yellow
_exptl_crystal_density_diffrn 1.498
_exptl_crystal_density_method 'not measured'
_exptl_crystal_description platelet
_exptl_crystal_F_000 348.00
_exptl_crystal_size_max 0.300
_exptl_crystal_size_mid 0.100
_exptl_crystal_size_min 0.010
_refine_diff_density_max 0.37
_refine_diff_density_min -0.34
_refine_ls_extinction_coef 0.0071(13)
_refine_ls_extinction_method SHELXL
_refine_ls_goodness_of_fit_ref 1.070
_refine_ls_hydrogen_treatment constr
_refine_ls_number_parameters 92
_refine_ls_number_reflns 1350
_refine_ls_number_restraints 0
_refine_ls_R_factor_all 0.0516
_refine_ls_R_factor_gt 0.0443
_refine_ls_shift/su_max 0.000
_refine_ls_structure_factor_coef Fsqd
_refine_ls_weighting_details 'w = 1/[\s^2^(Fo^2^)+(0.0730P)^2^+0.2562P] where P=(Fo^2^+2Fc^2^)/3'
_refine_ls_weighting_scheme calc
_refine_ls_wR_factor_gt 0.1209
_refine_ls_wR_factor_ref 0.1315
_reflns_Friedel_coverage 0.000
_reflns_number_gt 1128
_reflns_number_total 1350
_reflns_threshold_expression F^2^>2.0\s(F^2^)
_cod_data_source_file c7tc05317g2.cif
_cod_data_source_block 151224-anti-TTp-BDT
_cod_original_cell_volume 741.58(3)
_cod_database_code 7237037

loop_
_space_group_symop_id
_space_group_symop_operation_xyz
1 +X,+Y,+Z
2 1/2-X,1/2+Y,1/2-Z
3 -X,-Y,-Z
4 -1/2+X,-1/2-Y,-1/2+Z

loop_
_atom_site_label
_atom_site_type_symbol
_atom_site_fract_x
_atom_site_fract_y
_atom_site_fract_z
_atom_site_U_iso_or_equiv
_atom_site_adp_type
_atom_site_occupancy
_atom_site_site_symmetry_order
_atom_site_calc_flag
_atom_site_refinement_flags_posn
_atom_site_refinement_flags_adp
S1 S 0.92294(11) 0.09222(6) 0.61330(10) 0.0540(3) Uani 1 1 d . .
S2 S 0.65442(12) 0.11617(6) 0.99710(9) 0.0589(3) Uani 1 1 d . .
C1 C 0.7293(5) 0.09486(19) 0.8201(4) 0.0471(7) Uani 1 1 d . .
C2 C 0.5909(4) -0.00596(19) 0.3743(3) 0.0451(6) Uani 1 1 d . .
H2 H 0.6523 -0.0097 0.2907 0.054 Uiso 1 1 calc R U
C3 C 0.5988(4) 0.04520(18) 0.6623(3) 0.0434(6) Uani 1 1 d . .
C4 C 0.6864(4) 0.03838(19) 0.5357(4) 0.0450(6) Uani 1 1 d . .
C5 C 0.9040(4) 0.1230(2) 0.8130(4) 0.0497(7) Uani 1 1 d . .
C6 C 1.0745(5) 0.1739(2) 0.9556(4) 0.0627(8) Uani 1 1 d . .
H6A H 1.0776 0.2452 0.9254 0.075 Uiso 1 1 calc R U
H6B H 1.2015 0.1432 0.9629 0.075 Uiso 1 1 calc R U
C7 C 1.0544(5) 0.1654(2) 1.1318(4) 0.0671(9) Uani 1 1 d . .
H7A H 1.0762 0.0952 1.1714 0.081 Uiso 1 1 calc R U
H7B H 1.1590 0.2063 1.2187 0.081 Uiso 1 1 calc R U
C8 C 0.8533(5) 0.1989(2) 1.1271(4) 0.0659(9) Uani 1 1 d . .
H8A H 0.8257 0.2670 1.0774 0.079 Uiso 1 1 calc R U
H8B H 0.8563 0.2016 1.2485 0.079 Uiso 1 1 calc R U

loop_
_atom_site_aniso_label
_atom_site_aniso_U_11
_atom_site_aniso_U_22
_atom_site_aniso_U_33
_atom_site_aniso_U_23
_atom_site_aniso_U_13
_atom_site_aniso_U_12
S1 0.0455(5) 0.0594(5) 0.0579(5) -0.0081(3) 0.0202(4) -0.0084(3)
S2 0.0635(6) 0.0650(5) 0.0488(5) -0.0093(3) 0.0219(4) -0.0092(3)
C1 0.0521(17) 0.0412(14) 0.0462(15) 0.0009(11) 0.0164(13) 0.0021(11)
C2 0.0446(15) 0.0475(15) 0.0444(14) 0.0025(11) 0.0180(12) 0.0005(11)
C3 0.0454(15) 0.0389(13) 0.0441(13) 0.0005(10) 0.0146(12) 0.0039(11)
C4 0.0397(14) 0.0431(14) 0.0504(14) 0.0033(11) 0.0148(12) -0.0004(11)
C5 0.0455(17) 0.0457(15) 0.0544(16) -0.0035(11) 0.0148(13) -0.0015(12)
C6 0.0526(19) 0.0591(18) 0.0701(19) -0.0166(15) 0.0158(16) -0.0104(14)
C7 0.068(2) 0.0563(18) 0.0599(18) -0.0099(14) 0.0038(16) -0.0058(15)
C8 0.076(2) 0.0598(19) 0.0564(17) -0.0145(14) 0.0182(16) -0.0099(16)

loop_
_atom_type_symbol
_atom_type_description
_atom_type_scat_dispersion_real
_atom_type_scat_dispersion_imag
_atom_type_scat_source
C C 0.0181 0.0091
;
International Tables for Crystallography
(Vol. C, Tables 4.2.6.8 and 6.1.1.4)
;
H H 0.0000 0.0000
;
International Tables for Crystallography
(Vol. C, Table 6.1.1.4)
;
S S 0.3331 0.5567
;
International Tables for Crystallography
(Vol. C, Tables 4.2.6.8 and 6.1.1.4)
;

loop_
_geom_angle_atom_site_label_1
_geom_angle_atom_site_label_2
_geom_angle_atom_site_label_3
_geom_angle
_geom_angle_site_symmetry_1
_geom_angle_site_symmetry_3
C5 S1 C4 91.58(13) . .
C1 S2 C8 99.34(14) . .
C5 C1 C3 113.6(3) . .
C5 C1 S2 125.4(2) . .
C3 C1 S2 120.9(2) . .
C4 C2 C3 117.9(2) . 3_656
C4 C2 H2 121.0 . .
C3 C2 H2 121.0 3_656 .
C2 C3 C4 119.8(2) 3_656 .
C2 C3 C1 128.8(2) 3_656 .
C4 C3 C1 111.4(2) . .
C2 C4 C3 122.3(2) . .
C2 C4 S1 126.8(2) . .
C3 C4 S1 110.9(2) . .
C1 C5 C6 127.2(3) . .
C1 C5 S1 112.5(2) . .
C6 C5 S1 120.3(2) . .
C5 C6 C7 111.3(3) . .
C5 C6 H6A 109.4 . .
C7 C6 H6A 109.4 . .
C5 C6 H6B 109.4 . .
C7 C6 H6B 109.4 . .
H6A C6 H6B 108.0 . .
C8 C7 C6 113.0(3) . .
C8 C7 H7A 109.0 . .
C6 C7 H7A 109.0 . .
C8 C7 H7B 109.0 . .
C6 C7 H7B 109.0 . .
H7A C7 H7B 107.8 . .
C7 C8 S2 112.3(2) . .
C7 C8 H8A 109.1 . .
S2 C8 H8A 109.1 . .
C7 C8 H8B 109.1 . .
S2 C8 H8B 109.1 . .
H8A C8 H8B 107.9 . .

loop_
_geom_bond_atom_site_label_1
_geom_bond_atom_site_label_2
_geom_bond_distance
_geom_bond_site_symmetry_2
S1 C5 1.747(3) .
S1 C4 1.748(3) .
S2 C1 1.757(3) .
S2 C8 1.816(3) .
C1 C5 1.344(4) .
C1 C3 1.449(4) .
C2 C4 1.380(4) .
C2 C3 1.397(3) 3_656
C2 H2 0.9500 .
C3 C2 1.397(3) 3_656
C3 C4 1.411(4) .
C5 C6 1.511(4) .
C6 C7 1.513(5) .
C6 H6A 0.9900 .
C6 H6B 0.9900 .
C7 C8 1.513(5) .
C7 H7A 0.9900 .
C7 H7B 0.9900 .
C8 H8A 0.9900 .
C8 H8B 0.9900 .

loop_
_geom_torsion_atom_site_label_1
_geom_torsion_atom_site_label_2
_geom_torsion_atom_site_label_3
_geom_torsion_atom_site_label_4
_geom_torsion
_geom_torsion_site_symmetry_1
_geom_torsion_site_symmetry_4
C8 S2 C1 C5 9.1(3) . .
C8 S2 C1 C3 -169.5(2) . .
C5 C1 C3 C2 179.4(3) . 3_656
S2 C1 C3 C2 -1.8(4) . 3_656
C5 C1 C3 C4 -0.4(3) . .
S2 C1 C3 C4 178.38(18) . .
C3 C2 C4 C3 -0.1(4) 3_656 .
C3 C2 C4 S1 179.72(19) 3_656 .
C2 C3 C4 C2 0.2(4) 3_656 .
C1 C3 C4 C2 180.0(2) . .
C2 C3 C4 S1 -179.74(19) 3_656 .
C1 C3 C4 S1 0.1(3) . .
C5 S1 C4 C2 -179.7(3) . .
C5 S1 C4 C3 0.2(2) . .
C3 C1 C5 C6 -178.4(3) . .
S2 C1 C5 C6 2.9(5) . .
C3 C1 C5 S1 0.5(3) . .
S2 C1 C5 S1 -178.19(15) . .
C4 S1 C5 C1 -0.4(2) . .
C4 S1 C5 C6 178.6(3) . .
C1 C5 C6 C7 16.2(5) . .
S1 C5 C6 C7 -162.7(2) . .
C5 C6 C7 C8 -51.9(4) . .
C6 C7 C8 S2 67.6(3) . .
C1 S2 C8 C7 -41.5(3) . .
